data_2213517
loop_
_publ_author_name
'Su, Qing'
'Wu, Qiao-Lin'
'Li, Guang-Hua'
'Gao, Wei'
'Mu, Ying'

_publ_section_title
;
 4,4'-(<i>p</i>-Phenylenediimino)dipent-3-en-2-one
;
_journal_coeditor_code RK2007
_journal_issue 5
_journal_name_full 'Acta Crystallographica Section E'
_journal_page_first o2052
_journal_page_last o2053
_journal_paper_doi 10.1107/S1600536807013384
_journal_volume 63
_journal_year 2007
_chemical_formula_iupac 'C16 H20 N2 O2'
_chemical_formula_moiety 'C16 H20 N2 O2'
_chemical_formula_sum 'C16 H20 N2 O2'
_chemical_formula_weight 272.34
_chemical_name_systematic
;
4,4'-(p-Phenylenediimino)dipent-3-en-2-one
;
_space_group_IT_number 60
_symmetry_cell_setting orthorhombic
_symmetry_space_group_name_Hall '-P 2n 2ab'
_symmetry_space_group_name_H-M 'P b c n'
_atom_sites_solution_hydrogens geom
_atom_sites_solution_primary direct
_atom_sites_solution_secondary difmap
_cell_angle_alpha 90.00
_cell_angle_beta 90.00
_cell_angle_gamma 90.00
_cell_formula_units_Z 4
_cell_length_a 10.675(2)
_cell_length_b 8.8373(18)
_cell_length_c 14.995(3)
_cell_measurement_reflns_used 9247
_cell_measurement_temperature 295(2)
_cell_measurement_theta_max 54.83
_cell_measurement_theta_min 5.98
_cell_volume 1414.6(5)
_computing_cell_refinement SMART
_computing_data_collection 'SMART (Bruker, 1998)'
_computing_data_reduction 'SAINT (Bruker, 1998)'
_computing_molecular_graphics 'SHELXTL  (Sheldrick, 1997b)'
_computing_publication_material SHELXTL
_computing_structure_refinement 'SHELXL97 (Sheldrick, 1997a)'
_computing_structure_solution 'SHELXS97 (Sheldrick, 1997a)'
_diffrn_ambient_temperature 295(2)
_diffrn_measured_fraction_theta_full 0.999
_diffrn_measured_fraction_theta_max 0.999
_diffrn_measurement_device_type 'Bruker SMART CCD area-detector'
_diffrn_measurement_method '\f and \w'
_diffrn_radiation_monochromator graphite
_diffrn_radiation_source 'fine--focus sealed tube'
_diffrn_radiation_type MoK\a
_diffrn_radiation_wavelength 0.71073
_diffrn_reflns_av_R_equivalents 0.0430
_diffrn_reflns_av_sigmaI/netI 0.0235
_diffrn_reflns_limit_h_max 13
_diffrn_reflns_limit_h_min -13
_diffrn_reflns_limit_k_max 11
_diffrn_reflns_limit_k_min -11
_diffrn_reflns_limit_l_max 19
_diffrn_reflns_limit_l_min -17
_diffrn_reflns_number 12933
_diffrn_reflns_theta_full 27.43
_diffrn_reflns_theta_max 27.43
_diffrn_reflns_theta_min 2.99
_exptl_absorpt_coefficient_mu 0.085
_exptl_absorpt_correction_type none
_exptl_crystal_colour colorless
_exptl_crystal_density_diffrn 1.279
_exptl_crystal_density_method 'not measured'
_exptl_crystal_description block
_exptl_crystal_F_000 584
_exptl_crystal_size_max 0.1
_exptl_crystal_size_mid 0.1
_exptl_crystal_size_min 0.1
_refine_diff_density_max 0.253
_refine_diff_density_min -0.215
_refine_ls_extinction_method none
_refine_ls_goodness_of_fit_ref 1.064
_refine_ls_hydrogen_treatment mixed
_refine_ls_matrix_type full
_refine_ls_number_parameters 97
_refine_ls_number_reflns 1610
_refine_ls_number_restraints 0
_refine_ls_restrained_S_all 1.064
_refine_ls_R_factor_all 0.0458
_refine_ls_R_factor_gt 0.0374
_refine_ls_shift/su_max 0.000
_refine_ls_shift/su_mean 0.000
_refine_ls_structure_factor_coef Fsqd
_refine_ls_weighting_details 'calc w=1/[\s^2^(Fo^2^)+(0.0462P)^2^+0.6162P] where P=(Fo^2^+2Fc^2^)/3'
_refine_ls_weighting_scheme calc
_refine_ls_wR_factor_gt 0.0960
_refine_ls_wR_factor_ref 0.1013
_reflns_number_gt 1343
_reflns_number_total 1610
_reflns_threshold_expression I>2\s(I)
_cod_data_source_file rk2007.cif
_cod_data_source_block I
_cod_original_cell_volume 1414.5(5)
_cod_database_code 2213517
_cod_database_fobs_code 2213517

loop_
_symmetry_equiv_pos_as_xyz
'x, y, z'
'-x+1/2, -y+1/2, z+1/2'
'-x, y, -z+1/2'
'x+1/2, -y+1/2, -z'
'-x, -y, -z'
'x-1/2, y-1/2, -z-1/2'
'x, -y, z-1/2'
'-x-1/2, y-1/2, z'

loop_
_atom_site_type_symbol
_atom_site_label
_atom_site_fract_x
_atom_site_fract_y
_atom_site_fract_z
_atom_site_U_iso_or_equiv
_atom_site_adp_type
_atom_site_calc_flag
_atom_site_refinement_flags
_atom_site_occupancy
O O1 0.53222(9) 0.34729(11) 0.41410(6) 0.0227(2) Uani d . 1
N N1 0.56091(10) 0.19379(11) 0.56670(7) 0.0157(2) Uani d . 1
C C1 0.67529(12) 0.30665(15) 0.29393(8) 0.0218(3) Uani d . 1
H H5A 0.6074 0.3331 0.2549 0.033 Uiso calc R 1
H H5B 0.7172 0.2186 0.2712 0.033 Uiso calc R 1
H H5C 0.7334 0.3893 0.2972 0.033 Uiso calc R 1
C C2 0.62440(11) 0.27335(14) 0.38626(8) 0.0167(3) Uani d . 1
C C3 0.68631(12) 0.15931(14) 0.43742(8) 0.0174(3) Uani d . 1
H H3 0.7516 0.1067 0.4105 0.021 Uiso calc R 1
C C4 0.65573(11) 0.12185(13) 0.52417(8) 0.0154(3) Uani d . 1
C C5 0.73048(12) 0.00274(15) 0.57165(8) 0.0221(3) Uani d . 1
H H1A 0.7448 0.0337 0.6322 0.033 Uiso calc R 1
H H1B 0.8094 -0.0107 0.5420 0.033 Uiso calc R 1
H H1C 0.6851 -0.0910 0.5712 0.033 Uiso calc R 1
C C6 0.53065(11) 0.18780(13) 0.65904(8) 0.0144(3) Uani d . 1
C C7 0.51441(11) 0.05151(13) 0.70470(8) 0.0153(3) Uani d . 1
H H7 0.5229 -0.0398 0.6745 0.018 Uiso calc R 1
C C8 0.51516(11) 0.32417(13) 0.70475(8) 0.0156(3) Uani d . 1
H H8 0.5251 0.4155 0.6747 0.019 Uiso calc R 1
H H1 0.5266(16) 0.271(2) 0.5333(11) 0.032(4) Uiso d . 1

loop_
_atom_site_aniso_label
_atom_site_aniso_U_11
_atom_site_aniso_U_22
_atom_site_aniso_U_33
_atom_site_aniso_U_12
_atom_site_aniso_U_13
_atom_site_aniso_U_23
O1 0.0223(5) 0.0264(5) 0.0195(5) 0.0070(4) 0.0044(4) 0.0050(4)
N1 0.0175(5) 0.0168(5) 0.0129(5) 0.0026(4) 0.0006(4) 0.0011(4)
C1 0.0214(6) 0.0269(7) 0.0172(6) -0.0013(5) 0.0025(5) 0.0018(5)
C2 0.0166(6) 0.0192(6) 0.0144(5) -0.0035(5) -0.0002(4) -0.0017(4)
C3 0.0178(6) 0.0193(6) 0.0151(6) 0.0013(5) 0.0009(4) -0.0037(4)
C4 0.0158(6) 0.0149(6) 0.0156(6) -0.0004(4) -0.0021(4) -0.0032(4)
C5 0.0237(7) 0.0254(6) 0.0173(6) 0.0091(5) 0.0004(5) 0.0006(5)
C6 0.0123(6) 0.0177(6) 0.0133(6) 0.0001(4) -0.0008(4) -0.0005(4)
C7 0.0158(6) 0.0135(5) 0.0165(6) -0.0003(4) -0.0010(4) -0.0017(4)
C8 0.0150(6) 0.0139(6) 0.0178(6) -0.0001(4) 0.0013(4) 0.0027(4)

loop_
_atom_type_symbol
_atom_type_description
_atom_type_scat_dispersion_real
_atom_type_scat_dispersion_imag
_atom_type_scat_source
C C 0.0033 0.0016 'International Tables Vol C Tables 4.2.6.8 and 6.1.1.4'
H H 0.0000 0.0000 'International Tables Vol C Tables 4.2.6.8 and 6.1.1.4'
N N 0.0061 0.0033 'International Tables Vol C Tables 4.2.6.8 and 6.1.1.4'
O O 0.0106 0.0060 'International Tables Vol C Tables 4.2.6.8 and 6.1.1.4'

loop_
_geom_angle_atom_site_label_1
_geom_angle_atom_site_label_2
_geom_angle_atom_site_label_3
_geom_angle_site_symmetry_1
_geom_angle
C4 N1 C6 . 127.61(10)
C4 N1 H1 . 112.8(11)
C6 N1 H1 . 117.8(11)
C2 C1 H5A . 109.5
C2 C1 H5B . 109.5
H5A C1 H5B . 109.5
C2 C1 H5C . 109.5
H5A C1 H5C . 109.5
H5B C1 H5C . 109.5
O1 C2 C3 . 123.53(11)
O1 C2 C1 . 118.98(11)
C3 C2 C1 . 117.49(11)
C4 C3 C2 . 124.43(11)
C4 C3 H3 . 117.8
C2 C3 H3 . 117.8
N1 C4 C3 . 120.49(11)
N1 C4 C5 . 120.20(11)
C3 C4 C5 . 119.30(11)
C4 C5 H1A . 109.5
C4 C5 H1B . 109.5
H1A C5 H1B . 109.5
C4 C5 H1C . 109.5
H1A C5 H1C . 109.5
H1B C5 H1C . 109.5
C7 C6 C8 . 119.28(11)
C7 C6 N1 . 122.52(10)
C8 C6 N1 . 118.20(10)
C7 C7 C6 3_656 120.38(7)
C7 C7 H7 3_656 119.8
C6 C7 H7 . 119.8
C8 C8 C6 3_656 120.33(7)
C8 C8 H8 3_656 119.8
C6 C8 H8 . 119.8

loop_
_geom_bond_atom_site_label_1
_geom_bond_atom_site_label_2
_geom_bond_site_symmetry_2
_geom_bond_distance
O1 C2 . 1.2528(15)
N1 C4 . 1.3548(15)
N1 C6 . 1.4227(15)
N1 H1 . 0.920(18)
C1 C2 . 1.5161(17)
C1 H5A . 0.9600
C1 H5B . 0.9600
C1 H5C . 0.9600
C2 C3 . 1.4285(17)
C3 C4 . 1.3813(17)
C3 H3 . 0.9300
C4 C5 . 1.5005(16)
C5 H1A . 0.9600
C5 H1B . 0.9600
C5 H1C . 0.9600
C6 C7 . 1.3962(16)
C6 C8 . 1.3963(16)
C7 C7 3_656 1.393(2)
C7 H7 . 0.9300
C8 C8 3_656 1.395(2)
C8 H8 . 0.9300

loop_
_geom_hbond_atom_site_label_D
_geom_hbond_atom_site_label_H
_geom_hbond_atom_site_label_A
_geom_hbond_site_symmetry_A
_geom_hbond_distance_DH
_geom_hbond_distance_HA
_geom_hbond_distance_DA
_geom_hbond_angle_DHA
C7 H7 O1 5_656 0.93 3.08 3.9803(16) 163.1
N1 H1 O1 . 0.920(18) 1.913(17) 2.6776(14) 139.3(15)
